data_7133599
loop_
_publ_author_name
'Evans, Matthew J.'
'Parr, Joseph M.'
'Nguyen, Dat T.'
'Jones, Cameron'

_publ_section_title
;
 An isolable stannaimine and its cycloaddition/metathesis reactions with
 carbon dioxide.
;
_journal_issue 75
_journal_name_full 'Chemical communications (Cambridge, England)'
_journal_page_first 10350
_journal_page_last 10353
_journal_paper_doi 10.1039/d4cc04006f
_journal_volume 60
_journal_year 2024
_chemical_formula_sum 'C48 H84 N4 O2 Si4 Sn2'
_chemical_formula_weight 1098.93
_space_group_crystal_system monoclinic
_space_group_IT_number 14
_space_group_name_Hall '-P 2ybc'
_space_group_name_H-M_alt 'P 1 21/c 1'
_atom_sites_solution_hydrogens geom
_atom_sites_solution_primary fmap
_audit_creation_method SHELXL-2018/3
_audit_update_record
;
2024-08-06 deposited with the CCDC.	2024-08-26 downloaded from the CCDC.
;
_cell_angle_alpha 90
_cell_angle_beta 108.9800(10)
_cell_angle_gamma 90
_cell_formula_units_Z 2
_cell_length_a 13.88140(10)
_cell_length_b 15.80820(10)
_cell_length_c 12.12920(10)
_cell_measurement_reflns_used 39122
_cell_measurement_temperature 123.00(10)
_cell_measurement_theta_max 80.2780
_cell_measurement_theta_min 4.6980
_cell_volume 2516.92(4)
_computing_cell_refinement 'CrysAlisPro 1.171.42.49 (Rigaku OD, 2022)'
_computing_data_collection 'CrysAlisPro 1.171.42.49 (Rigaku OD, 2022)'
_computing_data_reduction 'CrysAlisPro 1.171.42.49 (Rigaku OD, 2022)'
_computing_structure_refinement 'SHELXL-2018/3 (Sheldrick, 2018)'
_computing_structure_solution 'SHELXT 2018/2 (Sheldrick, 2018)'
_diffrn_ambient_temperature 123(2)
_diffrn_detector_area_resol_mean 10.0000
_diffrn_measured_fraction_theta_full 1.000
_diffrn_measured_fraction_theta_max 0.990
_diffrn_measurement_device_type 'XtaLAB Synergy, Dualflex, HyPix'
_diffrn_measurement_method 'w/ scans'
_diffrn_radiation_type CuK\a
_diffrn_radiation_wavelength 1.54184
_diffrn_reflns_av_R_equivalents 0.0611
_diffrn_reflns_av_unetI/netI 0.0243
_diffrn_reflns_Laue_measured_fraction_full 1.000
_diffrn_reflns_Laue_measured_fraction_max 0.990
_diffrn_reflns_limit_h_max 16
_diffrn_reflns_limit_h_min -17
_diffrn_reflns_limit_k_max 20
_diffrn_reflns_limit_k_min -19
_diffrn_reflns_limit_l_max 15
_diffrn_reflns_limit_l_min -15
_diffrn_reflns_number 61167
_diffrn_reflns_point_group_measured_fraction_full 1.000
_diffrn_reflns_point_group_measured_fraction_max 0.990
_diffrn_reflns_theta_full 67.684
_diffrn_reflns_theta_max 80.466
_diffrn_reflns_theta_min 4.378
_diffrn_source 'micro-focus sealed X-ray tube'
_exptl_absorpt_coefficient_mu 9.118
_exptl_absorpt_correction_T_max 0.09790
_exptl_absorpt_correction_T_min 0.01535
_exptl_absorpt_correction_type sphere
_exptl_absorpt_process_details
;
CrysAlisPro 1.171.42.49 (Rigaku Oxford Diffraction, 2022)
Spherical absorption correction
using equivalent radius and absorption coefficient.
Empirical absorption correction using spherical harmonics,
implemented in SCALE3 ABSPACK scaling algorithm.
;
_exptl_crystal_colour yellow
_exptl_crystal_density_diffrn 1.450
_exptl_crystal_description plate
_exptl_crystal_F_000 1144
_exptl_crystal_size_max 0.230
_exptl_crystal_size_mid 0.100
_exptl_crystal_size_min 0.080
_exptl_crystal_size_rad 0.063
_refine_diff_density_max 2.035
_refine_diff_density_min -0.368
_refine_diff_density_rms 0.202
_refine_ls_extinction_method none
_refine_ls_goodness_of_fit_ref 1.065
_refine_ls_hydrogen_treatment constr
_refine_ls_matrix_type full
_refine_ls_number_parameters 275
_refine_ls_number_reflns 5471
_refine_ls_number_restraints 0
_refine_ls_restrained_S_all 1.065
_refine_ls_R_factor_all 0.0520
_refine_ls_R_factor_gt 0.0503
_refine_ls_shift/su_max 0.002
_refine_ls_shift/su_mean 0.000
_refine_ls_structure_factor_coef Fsqd
_refine_ls_weighting_details 'w=1/[\s^2^(Fo^2^)+(0.1019P)^2^] where P=(Fo^2^+2Fc^2^)/3'
_refine_ls_weighting_scheme calc
_refine_ls_wR_factor_gt 0.1194
_refine_ls_wR_factor_ref 0.1220
_reflns_Friedel_coverage 0.000
_reflns_number_gt 5087
_reflns_number_total 5471
_reflns_threshold_expression 'I > 2\s(I)'
_cod_data_source_file d4cc04006f2.cif
_cod_data_source_block cj1683
_cod_depositor_comments 'Adding full bibliography for 7133593--7133605.cif.'
_cod_original_cell_volume 2516.92(3)
_cod_original_sg_symbol_H-M 'P 21/c'
_cod_database_code 7133599
_shelx_shelxl_version_number 2018/3
_shelx_space_group_comment
;
The symmetry employed for this shelxl refinement is uniquely defined
by the following loop, which should always be used as a source of
symmetry information in preference to the above space-group names.
They are only intended as comments.
;
_shelx_estimated_absorpt_t_min 0.228
_shelx_estimated_absorpt_t_max 0.529

loop_
_space_group_symop_operation_xyz
'x, y, z'
'-x, y+1/2, -z+1/2'
'-x, -y, -z'
'x, -y-1/2, z-1/2'

loop_
_atom_site_label
_atom_site_type_symbol
_atom_site_fract_x
_atom_site_fract_y
_atom_site_fract_z
_atom_site_U_iso_or_equiv
_atom_site_adp_type
_atom_site_occupancy
_atom_site_site_symmetry_order
_atom_site_calc_flag
_atom_site_refinement_flags_posn
_atom_site_refinement_flags_adp
_atom_site_refinement_flags_occupancy
_atom_site_disorder_assembly
_atom_site_disorder_group
Sn1 Sn 0.55167(2) 0.51339(2) 0.13488(2) 0.03780(11) Uani 1 1 d . . . . .
Si1 Si 0.73102(5) 0.37208(4) 0.20456(6) 0.03739(16) Uani 1 1 d . . . . .
Si2 Si 0.52036(5) 0.32415(4) 0.21931(6) 0.03706(16) Uani 1 1 d . . . . .
O1 O 0.61702(14) 0.32950(11) 0.16895(16) 0.0404(4) Uani 1 1 d . . . . .
N1 N 0.70547(18) 0.47913(13) 0.1954(2) 0.0385(5) Uani 1 1 d . . . . .
N2 N 0.48603(16) 0.42846(13) 0.22236(18) 0.0376(4) Uani 1 1 d . . . . .
C1 C 0.78450(19) 0.54610(15) 0.2265(2) 0.0384(5) Uani 1 1 d . . . . .
C2 C 0.7418(2) 0.63158(16) 0.1706(2) 0.0421(5) Uani 1 1 d . . . . .
H2A H 0.715178 0.625091 0.084745 0.051 Uiso 1 1 calc R U . . .
H2B H 0.684514 0.648783 0.197346 0.051 Uiso 1 1 calc R U . . .
C3 C 0.8240(2) 0.70096(17) 0.2024(3) 0.0463(6) Uani 1 1 d . . . . .
H3 H 0.793821 0.755404 0.164830 0.056 Uiso 1 1 calc R U . . .
C4 C 0.8636(2) 0.71230(18) 0.3352(3) 0.0491(6) Uani 1 1 d . . . . .
H4A H 0.916785 0.756647 0.356504 0.059 Uiso 1 1 calc R U . . .
H4B H 0.807120 0.730415 0.362972 0.059 Uiso 1 1 calc R U . . .
C5 C 0.9079(2) 0.62861(18) 0.3932(3) 0.0453(5) Uani 1 1 d . . . . .
H5 H 0.933084 0.635837 0.479853 0.054 Uiso 1 1 calc R U . . .
C6 C 0.8248(2) 0.55985(17) 0.3596(2) 0.0423(5) Uani 1 1 d . . . . .
H6A H 0.767731 0.576796 0.386954 0.051 Uiso 1 1 calc R U . . .
H6B H 0.853151 0.506098 0.398604 0.051 Uiso 1 1 calc R U . . .
C7 C 0.9119(2) 0.67575(18) 0.1596(3) 0.0481(6) Uani 1 1 d . . . . .
H7A H 0.964752 0.720469 0.179537 0.058 Uiso 1 1 calc R U . . .
H7B H 0.886979 0.668739 0.073868 0.058 Uiso 1 1 calc R U . . .
C8 C 0.9576(2) 0.59176(17) 0.2186(3) 0.0448(5) Uani 1 1 d . . . . .
H8 H 1.015385 0.574729 0.191096 0.054 Uiso 1 1 calc R U . . .
C9 C 0.9969(2) 0.60277(18) 0.3510(3) 0.0465(6) Uani 1 1 d . . . . .
H9A H 1.050430 0.646881 0.372660 0.056 Uiso 1 1 calc R U . . .
H9B H 1.027077 0.549060 0.388619 0.056 Uiso 1 1 calc R U . . .
C10 C 0.8755(2) 0.52301(16) 0.1854(3) 0.0406(5) Uani 1 1 d . . . . .
H10A H 0.905299 0.468705 0.221281 0.049 Uiso 1 1 calc R U . . .
H10B H 0.851184 0.515533 0.099731 0.049 Uiso 1 1 calc R U . . .
C11 C 0.8115(2) 0.33491(17) 0.3521(2) 0.0457(5) Uani 1 1 d . . . . .
H11A H 0.780752 0.353037 0.410401 0.069 Uiso 1 1 calc R U . . .
H11B H 0.879966 0.359173 0.371072 0.069 Uiso 1 1 calc R U . . .
H11C H 0.816067 0.273043 0.352288 0.069 Uiso 1 1 calc R U . . .
C12 C 0.7887(2) 0.32809(18) 0.0974(3) 0.0456(5) Uani 1 1 d . . . . .
H12A H 0.779799 0.266549 0.092897 0.068 Uiso 1 1 calc R U . . .
H12B H 0.861511 0.341678 0.122585 0.068 Uiso 1 1 calc R U . . .
H12C H 0.755005 0.352989 0.020451 0.068 Uiso 1 1 calc R U . . .
C13 C 0.5641(2) 0.26979(18) 0.3639(2) 0.0447(5) Uani 1 1 d . . . . .
H13A H 0.603338 0.219241 0.358771 0.067 Uiso 1 1 calc R U . . .
H13B H 0.504872 0.253308 0.386002 0.067 Uiso 1 1 calc R U . . .
H13C H 0.607211 0.308315 0.422771 0.067 Uiso 1 1 calc R U . . .
C14 C 0.4232(2) 0.25611(17) 0.1138(2) 0.0437(5) Uani 1 1 d . . . . .
H14A H 0.406557 0.280021 0.035242 0.066 Uiso 1 1 calc R U . . .
H14B H 0.361503 0.253726 0.136185 0.066 Uiso 1 1 calc R U . . .
H14C H 0.450602 0.198897 0.114543 0.066 Uiso 1 1 calc R U . . .
C15 C 0.39752(19) 0.46038(15) 0.2524(2) 0.0372(5) Uani 1 1 d . . . . .
C16 C 0.3724(2) 0.40242(16) 0.3413(2) 0.0403(5) Uani 1 1 d . . . . .
H16A H 0.432653 0.397979 0.412470 0.048 Uiso 1 1 calc R U . . .
H16B H 0.355906 0.345021 0.307829 0.048 Uiso 1 1 calc R U . . .
C17 C 0.2815(2) 0.43718(16) 0.3738(2) 0.0425(5) Uani 1 1 d . . . . .
H17 H 0.266071 0.397926 0.430535 0.051 Uiso 1 1 calc R U . . .
C18 C 0.3082(2) 0.52527(18) 0.4300(3) 0.0441(6) Uani 1 1 d . . . . .
H18A H 0.249869 0.547885 0.450877 0.053 Uiso 1 1 calc R U . . .
H18B H 0.367580 0.521015 0.502052 0.053 Uiso 1 1 calc R U . . .
C19 C 0.3330(2) 0.58484(16) 0.3427(2) 0.0415(5) Uani 1 1 d . . . . .
H19 H 0.351333 0.642031 0.378676 0.050 Uiso 1 1 calc R U . . .
C20 C 0.42309(19) 0.54867(16) 0.3101(2) 0.0400(5) Uani 1 1 d . . . . .
H20A H 0.483414 0.544045 0.381180 0.048 Uiso 1 1 calc R U . . .
H20B H 0.440249 0.587842 0.255581 0.048 Uiso 1 1 calc R U . . .
C21 C 0.1879(2) 0.44433(17) 0.2646(3) 0.0437(5) Uani 1 1 d . . . . .
H21A H 0.129473 0.466211 0.285862 0.052 Uiso 1 1 calc R U . . .
H21B H 0.169521 0.387772 0.228938 0.052 Uiso 1 1 calc R U . . .
C22 C 0.2111(2) 0.50435(18) 0.1770(3) 0.0404(5) Uani 1 1 d . . . . .
H22 H 0.149889 0.509227 0.105528 0.048 Uiso 1 1 calc R U . . .
C23 C 0.3014(2) 0.46851(17) 0.1444(2) 0.0395(5) Uani 1 1 d . . . . .
H23A H 0.316086 0.506263 0.086653 0.047 Uiso 1 1 calc R U . . .
H23B H 0.282989 0.412194 0.107888 0.047 Uiso 1 1 calc R U . . .
C24 C 0.2401(2) 0.59208(16) 0.2325(2) 0.0417(5) Uani 1 1 d . . . . .
H24A H 0.255767 0.630524 0.176215 0.050 Uiso 1 1 calc R U . . .
H24B H 0.182080 0.616195 0.252569 0.050 Uiso 1 1 calc R U . . .

loop_
_atom_site_aniso_label
_atom_site_aniso_U_11
_atom_site_aniso_U_22
_atom_site_aniso_U_33
_atom_site_aniso_U_23
_atom_site_aniso_U_13
_atom_site_aniso_U_12
Sn1 0.03414(15) 0.03769(15) 0.04132(15) 0.00277(5) 0.01191(9) 0.00107(4)
Si1 0.0351(3) 0.0361(3) 0.0402(3) -0.0009(2) 0.0112(3) 0.0011(2)
Si2 0.0357(3) 0.0349(3) 0.0403(3) -0.0002(2) 0.0120(3) 0.0009(2)
O1 0.0385(8) 0.0385(8) 0.0448(9) -0.0032(7) 0.0145(7) 0.0004(6)
N1 0.0332(11) 0.0383(10) 0.0430(11) -0.0011(7) 0.0110(9) 0.0008(7)
N2 0.0364(10) 0.0356(9) 0.0429(10) 0.0019(8) 0.0156(8) 0.0018(7)
C1 0.0369(11) 0.0363(11) 0.0404(11) 0.0003(9) 0.0103(9) 0.0006(9)
C2 0.0383(12) 0.0379(11) 0.0480(13) 0.0008(10) 0.0111(10) 0.0022(9)
C3 0.0432(13) 0.0375(11) 0.0558(15) 0.0010(10) 0.0125(11) -0.0012(10)
C4 0.0435(13) 0.0419(12) 0.0601(16) -0.0067(11) 0.0142(12) -0.0006(10)
C5 0.0420(13) 0.0452(12) 0.0467(13) -0.0041(10) 0.0117(10) -0.0021(10)
C6 0.0424(12) 0.0433(11) 0.0409(12) -0.0010(10) 0.0128(10) -0.0020(10)
C7 0.0460(14) 0.0436(12) 0.0546(15) 0.0031(11) 0.0161(12) -0.0040(10)
C8 0.0396(12) 0.0446(12) 0.0510(14) -0.0013(10) 0.0159(11) -0.0004(10)
C9 0.0353(12) 0.0475(13) 0.0525(14) -0.0027(11) 0.0085(11) -0.0017(10)
C10 0.0366(13) 0.0416(11) 0.0426(13) -0.0013(9) 0.0117(10) 0.0004(9)
C11 0.0456(13) 0.0408(11) 0.0464(13) 0.0016(10) 0.0092(11) 0.0014(10)
C12 0.0447(13) 0.0439(12) 0.0507(14) -0.0056(11) 0.0189(11) -0.0001(10)
C13 0.0456(13) 0.0418(12) 0.0456(13) 0.0047(10) 0.0134(11) 0.0052(10)
C14 0.0407(12) 0.0401(12) 0.0486(14) -0.0031(10) 0.0122(10) 0.0005(9)
C15 0.0373(11) 0.0344(10) 0.0402(12) 0.0002(9) 0.0131(9) 0.0017(9)
C16 0.0427(13) 0.0379(11) 0.0426(12) 0.0025(9) 0.0170(10) 0.0039(9)
C17 0.0464(13) 0.0391(10) 0.0463(13) 0.0028(10) 0.0209(11) 0.0029(10)
C18 0.0455(15) 0.0453(12) 0.0430(14) -0.0016(11) 0.0168(12) 0.0056(11)
C19 0.0429(13) 0.0375(11) 0.0455(12) -0.0030(9) 0.0163(10) 0.0018(9)
C20 0.0370(11) 0.0381(11) 0.0442(12) -0.0019(9) 0.0122(10) -0.0010(9)
C21 0.0400(12) 0.0396(11) 0.0544(14) 0.0006(10) 0.0194(11) -0.0001(9)
C22 0.0365(14) 0.0419(11) 0.0417(14) 0.0007(10) 0.0113(11) 0.0020(9)
C23 0.0369(12) 0.0401(10) 0.0415(12) -0.0031(10) 0.0127(10) 0.0000(10)
C24 0.0411(12) 0.0382(11) 0.0473(13) 0.0016(9) 0.0163(10) 0.0027(9)

loop_
_atom_type_symbol
_atom_type_description
_atom_type_scat_dispersion_real
_atom_type_scat_dispersion_imag
_atom_type_scat_source
C C 0.0181 0.0091 'International Tables Vol C Tables 4.2.6.8 and 6.1.1.4'
H H 0.0000 0.0000 'International Tables Vol C Tables 4.2.6.8 and 6.1.1.4'
N N 0.0311 0.0180 'International Tables Vol C Tables 4.2.6.8 and 6.1.1.4'
O O 0.0492 0.0322 'International Tables Vol C Tables 4.2.6.8 and 6.1.1.4'
Si Si 0.2541 0.3302 'International Tables Vol C Tables 4.2.6.8 and 6.1.1.4'
Sn Sn 0.0259 5.4591 'International Tables Vol C Tables 4.2.6.8 and 6.1.1.4'

loop_
_geom_angle_atom_site_label_1
_geom_angle_atom_site_label_2
_geom_angle_atom_site_label_3
_geom_angle
_geom_angle_site_symmetry_1
_geom_angle_site_symmetry_3
_geom_angle_publ_flag
N1 Sn1 N2 102.65(8) . . ?
N1 Sn1 Sn1 113.49(7) . 3_665 ?
N2 Sn1 Sn1 108.32(6) . 3_665 ?
O1 Si1 N1 102.99(10) . . ?
O1 Si1 C12 104.99(11) . . ?
N1 Si1 C12 116.47(13) . . ?
O1 Si1 C11 110.34(12) . . ?
N1 Si1 C11 114.60(12) . . ?
C12 Si1 C11 106.93(13) . . ?
O1 Si2 N2 102.92(10) . . ?
O1 Si2 C13 108.43(12) . . ?
N2 Si2 C13 115.38(12) . . ?
O1 Si2 C14 105.60(12) . . ?
N2 Si2 C14 115.04(12) . . ?
C13 Si2 C14 108.68(12) . . ?
Si1 O1 Si2 138.99(12) . . ?
C1 N1 Si1 124.37(17) . . ?
C1 N1 Sn1 119.41(15) . . ?
Si1 N1 Sn1 116.22(11) . . ?
C15 N2 Si2 126.18(16) . . ?
C15 N2 Sn1 116.06(15) . . ?
Si2 N2 Sn1 115.74(11) . . ?
N1 C1 C6 110.7(2) . . ?
N1 C1 C2 111.5(2) . . ?
C6 C1 C2 107.1(2) . . ?
N1 C1 C10 111.3(2) . . ?
C6 C1 C10 108.3(2) . . ?
C2 C1 C10 107.6(2) . . ?
C3 C2 C1 111.5(2) . . ?
C3 C2 H2A 109.3 . . ?
C1 C2 H2A 109.3 . . ?
C3 C2 H2B 109.3 . . ?
C1 C2 H2B 109.3 . . ?
H2A C2 H2B 108.0 . . ?
C7 C3 C4 109.6(2) . . ?
C7 C3 C2 109.8(2) . . ?
C4 C3 C2 109.3(2) . . ?
C7 C3 H3 109.4 . . ?
C4 C3 H3 109.4 . . ?
C2 C3 H3 109.4 . . ?
C5 C4 C3 109.6(2) . . ?
C5 C4 H4A 109.8 . . ?
C3 C4 H4A 109.8 . . ?
C5 C4 H4B 109.8 . . ?
C3 C4 H4B 109.8 . . ?
H4A C4 H4B 108.2 . . ?
C4 C5 C9 108.8(3) . . ?
C4 C5 C6 109.5(2) . . ?
C9 C5 C6 109.7(2) . . ?
C4 C5 H5 109.6 . . ?
C9 C5 H5 109.6 . . ?
C6 C5 H5 109.6 . . ?
C5 C6 C1 111.3(2) . . ?
C5 C6 H6A 109.4 . . ?
C1 C6 H6A 109.4 . . ?
C5 C6 H6B 109.4 . . ?
C1 C6 H6B 109.4 . . ?
H6A C6 H6B 108.0 . . ?
C3 C7 C8 108.7(2) . . ?
C3 C7 H7A 109.9 . . ?
C8 C7 H7A 109.9 . . ?
C3 C7 H7B 109.9 . . ?
C8 C7 H7B 109.9 . . ?
H7A C7 H7B 108.3 . . ?
C9 C8 C10 109.7(2) . . ?
C9 C8 C7 109.9(2) . . ?
C10 C8 C7 109.3(2) . . ?
C9 C8 H8 109.3 . . ?
C10 C8 H8 109.3 . . ?
C7 C8 H8 109.3 . . ?
C8 C9 C5 109.2(2) . . ?
C8 C9 H9A 109.8 . . ?
C5 C9 H9A 109.8 . . ?
C8 C9 H9B 109.8 . . ?
C5 C9 H9B 109.8 . . ?
H9A C9 H9B 108.3 . . ?
C8 C10 C1 111.4(2) . . ?
C8 C10 H10A 109.4 . . ?
C1 C10 H10A 109.4 . . ?
C8 C10 H10B 109.4 . . ?
C1 C10 H10B 109.4 . . ?
H10A C10 H10B 108.0 . . ?
Si1 C11 H11A 109.5 . . ?
Si1 C11 H11B 109.5 . . ?
H11A C11 H11B 109.5 . . ?
Si1 C11 H11C 109.5 . . ?
H11A C11 H11C 109.5 . . ?
H11B C11 H11C 109.5 . . ?
Si1 C12 H12A 109.5 . . ?
Si1 C12 H12B 109.5 . . ?
H12A C12 H12B 109.5 . . ?
Si1 C12 H12C 109.5 . . ?
H12A C12 H12C 109.5 . . ?
H12B C12 H12C 109.5 . . ?
Si2 C13 H13A 109.5 . . ?
Si2 C13 H13B 109.5 . . ?
H13A C13 H13B 109.5 . . ?
Si2 C13 H13C 109.5 . . ?
H13A C13 H13C 109.5 . . ?
H13B C13 H13C 109.5 . . ?
Si2 C14 H14A 109.5 . . ?
Si2 C14 H14B 109.5 . . ?
H14A C14 H14B 109.5 . . ?
Si2 C14 H14C 109.5 . . ?
H14A C14 H14C 109.5 . . ?
H14B C14 H14C 109.5 . . ?
N2 C15 C16 111.44(19) . . ?
N2 C15 C23 112.2(2) . . ?
C16 C15 C23 108.3(2) . . ?
N2 C15 C20 109.4(2) . . ?
C16 C15 C20 106.9(2) . . ?
C23 C15 C20 108.5(2) . . ?
C15 C16 C17 111.0(2) . . ?
C15 C16 H16A 109.4 . . ?
C17 C16 H16A 109.4 . . ?
C15 C16 H16B 109.4 . . ?
C17 C16 H16B 109.4 . . ?
H16A C16 H16B 108.0 . . ?
C21 C17 C16 109.9(2) . . ?
C21 C17 C18 109.3(2) . . ?
C16 C17 C18 109.6(2) . . ?
C21 C17 H17 109.3 . . ?
C16 C17 H17 109.3 . . ?
C18 C17 H17 109.3 . . ?
C19 C18 C17 108.9(2) . . ?
C19 C18 H18A 109.9 . . ?
C17 C18 H18A 109.9 . . ?
C19 C18 H18B 109.9 . . ?
C17 C18 H18B 109.9 . . ?
H18A C18 H18B 108.3 . . ?
C24 C19 C18 109.4(2) . . ?
C24 C19 C20 109.1(2) . . ?
C18 C19 C20 109.4(2) . . ?
C24 C19 H19 109.6 . . ?
C18 C19 H19 109.6 . . ?
C20 C19 H19 109.6 . . ?
C19 C20 C15 111.4(2) . . ?
C19 C20 H20A 109.3 . . ?
C15 C20 H20A 109.3 . . ?
C19 C20 H20B 109.3 . . ?
C15 C20 H20B 109.3 . . ?
H20A C20 H20B 108.0 . . ?
C17 C21 C22 109.6(2) . . ?
C17 C21 H21A 109.7 . . ?
C22 C21 H21A 109.7 . . ?
C17 C21 H21B 109.7 . . ?
C22 C21 H21B 109.7 . . ?
H21A C21 H21B 108.2 . . ?
C21 C22 C24 109.8(2) . . ?
C21 C22 C23 108.8(2) . . ?
C24 C22 C23 109.0(2) . . ?
C21 C22 H22 109.8 . . ?
C24 C22 H22 109.8 . . ?
C23 C22 H22 109.8 . . ?
C22 C23 C15 111.3(2) . . ?
C22 C23 H23A 109.4 . . ?
C15 C23 H23A 109.4 . . ?
C22 C23 H23B 109.4 . . ?
C15 C23 H23B 109.4 . . ?
H23A C23 H23B 108.0 . . ?
C19 C24 C22 110.0(2) . . ?
C19 C24 H24A 109.7 . . ?
C22 C24 H24A 109.7 . . ?
C19 C24 H24B 109.7 . . ?
C22 C24 H24B 109.7 . . ?
H24A C24 H24B 108.2 . . ?

loop_
_geom_bond_atom_site_label_1
_geom_bond_atom_site_label_2
_geom_bond_distance
_geom_bond_site_symmetry_2
_geom_bond_publ_flag
Sn1 N1 2.091(2) . ?
Sn1 N2 2.095(2) . ?
Sn1 Sn1 3.1448(3) 3_665 ?
Si1 O1 1.6429(19) . ?
Si1 N1 1.725(2) . ?
Si1 C12 1.869(3) . ?
Si1 C11 1.870(3) . ?
Si2 O1 1.6473(19) . ?
Si2 N2 1.720(2) . ?
Si2 C13 1.868(3) . ?
Si2 C14 1.869(3) . ?
N1 C1 1.482(3) . ?
N2 C15 1.479(3) . ?
C1 C6 1.542(3) . ?
C1 C2 1.542(3) . ?
C1 C10 1.545(4) . ?
C2 C3 1.539(4) . ?
C2 H2A 0.9900 . ?
C2 H2B 0.9900 . ?
C3 C7 1.527(4) . ?
C3 C4 1.534(4) . ?
C3 H3 1.0000 . ?
C4 C5 1.530(4) . ?
C4 H4A 0.9900 . ?
C4 H4B 0.9900 . ?
C5 C9 1.539(4) . ?
C5 C6 1.540(4) . ?
C5 H5 1.0000 . ?
C6 H6A 0.9900 . ?
C6 H6B 0.9900 . ?
C7 C8 1.543(4) . ?
C7 H7A 0.9900 . ?
C7 H7B 0.9900 . ?
C8 C9 1.529(4) . ?
C8 C10 1.531(4) . ?
C8 H8 1.0000 . ?
C9 H9A 0.9900 . ?
C9 H9B 0.9900 . ?
C10 H10A 0.9900 . ?
C10 H10B 0.9900 . ?
C11 H11A 0.9800 . ?
C11 H11B 0.9800 . ?
C11 H11C 0.9800 . ?
C12 H12A 0.9800 . ?
C12 H12B 0.9800 . ?
C12 H12C 0.9800 . ?
C13 H13A 0.9800 . ?
C13 H13B 0.9800 . ?
C13 H13C 0.9800 . ?
C14 H14A 0.9800 . ?
C14 H14B 0.9800 . ?
C14 H14C 0.9800 . ?
C15 C16 1.539(3) . ?
C15 C23 1.542(4) . ?
C15 C20 1.550(3) . ?
C16 C17 1.540(4) . ?
C16 H16A 0.9900 . ?
C16 H16B 0.9900 . ?
C17 C21 1.528(4) . ?
C17 C18 1.542(4) . ?
C17 H17 1.0000 . ?
C18 C19 1.537(4) . ?
C18 H18A 0.9900 . ?
C18 H18B 0.9900 . ?
C19 C24 1.530(4) . ?
C19 C20 1.539(4) . ?
C19 H19 1.0000 . ?
C20 H20A 0.9900 . ?
C20 H20B 0.9900 . ?
C21 C22 1.535(4) . ?
C21 H21A 0.9900 . ?
C21 H21B 0.9900 . ?
C22 C24 1.537(4) . ?
C22 C23 1.541(4) . ?
C22 H22 1.0000 . ?
C23 H23A 0.9900 . ?
C23 H23B 0.9900 . ?
C24 H24A 0.9900 . ?
C24 H24B 0.9900 . ?

loop_
_geom_torsion_atom_site_label_1
_geom_torsion_atom_site_label_2
_geom_torsion_atom_site_label_3
_geom_torsion_atom_site_label_4
_geom_torsion
_geom_torsion_site_symmetry_1
_geom_torsion_site_symmetry_2
_geom_torsion_site_symmetry_3
_geom_torsion_site_symmetry_4
_geom_torsion_publ_flag
N1 Si1 O1 Si2 -65.0(2) . . . . ?
C12 Si1 O1 Si2 172.65(18) . . . . ?
C11 Si1 O1 Si2 57.8(2) . . . . ?
N2 Si2 O1 Si1 60.3(2) . . . . ?
C13 Si2 O1 Si1 -62.4(2) . . . . ?
C14 Si2 O1 Si1 -178.73(18) . . . . ?
O1 Si1 N1 C1 176.1(2) . . . . ?
C12 Si1 N1 C1 -69.6(2) . . . . ?
C11 Si1 N1 C1 56.2(3) . . . . ?
O1 Si1 N1 Sn1 -4.27(15) . . . . ?
C12 Si1 N1 Sn1 110.02(15) . . . . ?
C11 Si1 N1 Sn1 -124.13(15) . . . . ?
O1 Si2 N2 C15 175.10(19) . . . . ?
C13 Si2 N2 C15 -67.0(2) . . . . ?
C14 Si2 N2 C15 60.8(2) . . . . ?
O1 Si2 N2 Sn1 12.00(14) . . . . ?
C13 Si2 N2 Sn1 129.88(13) . . . . ?
C14 Si2 N2 Sn1 -102.32(14) . . . . ?
Si1 N1 C1 C6 -80.6(3) . . . . ?
Sn1 N1 C1 C6 99.8(2) . . . . ?
Si1 N1 C1 C2 160.22(19) . . . . ?
Sn1 N1 C1 C2 -19.4(3) . . . . ?
Si1 N1 C1 C10 40.0(3) . . . . ?
Sn1 N1 C1 C10 -139.60(18) . . . . ?
N1 C1 C2 C3 -179.7(2) . . . . ?
C6 C1 C2 C3 59.0(3) . . . . ?
C10 C1 C2 C3 -57.3(3) . . . . ?
C1 C2 C3 C7 60.0(3) . . . . ?
C1 C2 C3 C4 -60.2(3) . . . . ?
C7 C3 C4 C5 -61.2(3) . . . . ?
C2 C3 C4 C5 59.1(3) . . . . ?
C3 C4 C5 C9 60.7(3) . . . . ?
C3 C4 C5 C6 -59.3(3) . . . . ?
C4 C5 C6 C1 60.3(3) . . . . ?
C9 C5 C6 C1 -59.1(3) . . . . ?
N1 C1 C6 C5 179.4(2) . . . . ?
C2 C1 C6 C5 -58.8(3) . . . . ?
C10 C1 C6 C5 57.0(3) . . . . ?
C4 C3 C7 C8 60.0(3) . . . . ?
C2 C3 C7 C8 -60.0(3) . . . . ?
C3 C7 C8 C9 -60.0(3) . . . . ?
C3 C7 C8 C10 60.5(3) . . . . ?
C10 C8 C9 C5 -59.9(3) . . . . ?
C7 C8 C9 C5 60.3(3) . . . . ?
C4 C5 C9 C8 -60.3(3) . . . . ?
C6 C5 C9 C8 59.5(3) . . . . ?
C9 C8 C10 C1 59.9(3) . . . . ?
C7 C8 C10 C1 -60.7(3) . . . . ?
N1 C1 C10 C8 -179.5(2) . . . . ?
C6 C1 C10 C8 -57.5(3) . . . . ?
C2 C1 C10 C8 58.0(3) . . . . ?
Si2 N2 C15 C16 31.0(3) . . . . ?
Sn1 N2 C15 C16 -165.91(16) . . . . ?
Si2 N2 C15 C23 -90.6(2) . . . . ?
Sn1 N2 C15 C23 72.4(2) . . . . ?
Si2 N2 C15 C20 149.01(18) . . . . ?
Sn1 N2 C15 C20 -47.9(2) . . . . ?
N2 C15 C16 C17 178.9(2) . . . . ?
C23 C15 C16 C17 -57.3(3) . . . . ?
C20 C15 C16 C17 59.4(3) . . . . ?
C15 C16 C17 C21 59.1(3) . . . . ?
C15 C16 C17 C18 -61.1(3) . . . . ?
C21 C17 C18 C19 -61.1(3) . . . . ?
C16 C17 C18 C19 59.5(3) . . . . ?
C17 C18 C19 C24 60.5(3) . . . . ?
C17 C18 C19 C20 -59.1(3) . . . . ?
C24 C19 C20 C15 -59.2(3) . . . . ?
C18 C19 C20 C15 60.5(3) . . . . ?
N2 C15 C20 C19 179.8(2) . . . . ?
C16 C15 C20 C19 -59.4(3) . . . . ?
C23 C15 C20 C19 57.2(3) . . . . ?
C16 C17 C21 C22 -59.9(3) . . . . ?
C18 C17 C21 C22 60.5(3) . . . . ?
C17 C21 C22 C24 -59.2(3) . . . . ?
C17 C21 C22 C23 60.0(3) . . . . ?
C21 C22 C23 C15 -60.1(3) . . . . ?
C24 C22 C23 C15 59.5(3) . . . . ?
N2 C15 C23 C22 -178.3(2) . . . . ?
C16 C15 C23 C22 58.3(3) . . . . ?
C20 C15 C23 C22 -57.4(3) . . . . ?
C18 C19 C24 C22 -59.5(3) . . . . ?
C20 C19 C24 C22 60.2(3) . . . . ?
C21 C22 C24 C19 58.7(3) . . . . ?
C23 C22 C24 C19 -60.4(3) . . . . ?
